data_4349760
loop_
_publ_author_name
'Hu, Ji-Yun'
'Wu, Zhuo-Yan'
'Chai, Ke'
'Yang, Zi-Shu'
'Meng, Yin-Shan'
'Ning, Yingying'
'Zhang, Jing'
'Zhang, Jun-Long'

_publ_section_title
;
 \b-Fluorinated porpholactones and metal complexes: synthesis,
 characterization and some spectroscopic studies
;
_journal_issue 9
_journal_name_full 'Inorganic Chemistry Frontiers'
_journal_page_first 1539
_journal_paper_doi 10.1039/C7QI00375G
_journal_volume 4
_journal_year 2017
_chemical_formula_sum 'C29.5 H9 Cl3 F13 N4 O Zn0.5'
_chemical_formula_weight 821.44
_space_group_crystal_system triclinic
_space_group_IT_number 2
_space_group_name_Hall '-P 1'
_space_group_name_H-M_alt 'P -1'
_atom_sites_solution_hydrogens geom
_audit_creation_method SHELXL-2014
_audit_update_record
;
2017-03-25 deposited with the CCDC.
2017-07-24 downloaded from the CCDC.
;
_cell_angle_alpha 92.344(3)
_cell_angle_beta 100.789(4)
_cell_angle_gamma 103.221(3)
_cell_formula_units_Z 2
_cell_length_a 10.5290(5)
_cell_length_b 11.8506(4)
_cell_length_c 12.6670(5)
_cell_measurement_reflns_used 5092
_cell_measurement_temperature 180(2)
_cell_measurement_theta_max 25.6910
_cell_measurement_theta_min 3.1300
_cell_volume 1505.63(11)
_computing_structure_refinement 'SHELXL-2014 (Sheldrick, 2014)'
_diffrn_ambient_temperature 180(2)
_diffrn_detector_area_resol_mean 10.3914
_diffrn_measured_fraction_theta_full 0.975
_diffrn_measured_fraction_theta_max 0.998
_diffrn_measurement_device_type 'SuperNova, Dual, Cu at zero, Atlas'
_diffrn_radiation_type MoK\a
_diffrn_radiation_wavelength 0.710
_diffrn_reflns_av_R_equivalents 0.0524
_diffrn_reflns_av_unetI/netI 0.0545
_diffrn_reflns_Laue_measured_fraction_full 0.975
_diffrn_reflns_Laue_measured_fraction_max 0.998
_diffrn_reflns_limit_h_max 12
_diffrn_reflns_limit_h_min -12
_diffrn_reflns_limit_k_max 14
_diffrn_reflns_limit_k_min -13
_diffrn_reflns_limit_l_max 15
_diffrn_reflns_limit_l_min -15
_diffrn_reflns_number 20287
_diffrn_reflns_point_group_measured_fraction_full 0.975
_diffrn_reflns_point_group_measured_fraction_max 0.998
_diffrn_reflns_theta_full 25.214
_diffrn_reflns_theta_max 24.997
_diffrn_reflns_theta_min 2.855
_diffrn_source 'SuperNova (Mo) X-ray Source'
_exptl_absorpt_coefficient_mu 0.809
_exptl_absorpt_correction_T_max 0.979
_exptl_absorpt_correction_T_min 0.889
_exptl_absorpt_correction_type gaussian
_exptl_absorpt_process_details
;
CrysAlisPro, Agilent Technologies,
Version 1.171.37.35 (release 13-08-2014 CrysAlis171 .NET)
(compiled Aug 13 2014,18:06:01)
Numerical absorption correction based on gaussian integration over
			a multifaceted crystal model
Empirical absorption correction using spherical harmonics,
 implemented in SCALE3 ABSPACK scaling algorithm.
;
_exptl_crystal_colour purple
_exptl_crystal_density_diffrn 1.812
_exptl_crystal_description plate
_exptl_crystal_F_000 810
_exptl_crystal_size_max 0.3045
_exptl_crystal_size_mid 0.2750
_exptl_crystal_size_min 0.0534
_refine_diff_density_max 1.372
_refine_diff_density_min -1.254
_refine_diff_density_rms 0.125
_refine_ls_extinction_method none
_refine_ls_goodness_of_fit_ref 1.137
_refine_ls_hydrogen_treatment constr
_refine_ls_matrix_type full
_refine_ls_number_parameters 451
_refine_ls_number_reflns 5312
_refine_ls_number_restraints 0
_refine_ls_restrained_S_all 1.137
_refine_ls_R_factor_all 0.1082
_refine_ls_R_factor_gt 0.0875
_refine_ls_shift/su_max 0.000
_refine_ls_shift/su_mean 0.000
_refine_ls_structure_factor_coef Fsqd
_refine_ls_weighting_details 'w=1/[\s^2^(Fo^2^)+(0.1206P)^2^+4.4914P] where P=(Fo^2^+2Fc^2^)/3'
_refine_ls_weighting_scheme calc
_refine_ls_wR_factor_gt 0.2409
_refine_ls_wR_factor_ref 0.2603
_reflns_Friedel_coverage 0.000
_reflns_number_gt 4093
_reflns_number_total 5312
_reflns_threshold_expression 'I > 2\s(I)'
_cod_data_source_file c7qi00375g2.cif
_cod_data_source_block 1
_cod_original_formula_sum 'C29.50 H9 Cl3 F13 N4 O Zn0.50'
_cod_database_code 4349760
_shelx_space_group_comment
;
The symmetry employed for this shelxl refinement is uniquely defined
by the following loop, which should always be used as a source of
symmetry information in preference to the above space-group names.
They are only intended as comments.
;
_shelxl_version_number 2014-3

loop_
_space_group_symop_operation_xyz
'x, y, z'
'-x, -y, -z'

loop_
_atom_site_label
_atom_site_type_symbol
_atom_site_fract_x
_atom_site_fract_y
_atom_site_fract_z
_atom_site_U_iso_or_equiv
_atom_site_adp_type
_atom_site_occupancy
_atom_site_site_symmetry_order
_atom_site_calc_flag
_atom_site_refinement_flags_posn
_atom_site_refinement_flags_adp
_atom_site_refinement_flags_occupancy
_atom_site_disorder_assembly
_atom_site_disorder_group
Zn1 Zn 0.5000 0.0000 0.5000 0.0430(4) Uani 1 2 d S . P . .
N1 N 0.6120(4) 0.1639(4) 0.4841(3) 0.0307(10) Uani 1 1 d . . . . .
N2 N 0.3332(5) 0.0377(4) 0.4105(3) 0.0321(10) Uani 1 1 d . . . . .
N3 N 0.4533(6) 0.0617(5) 0.6670(4) 0.0456(13) Uani 1 1 d . . . . .
F1 F 0.9042(4) 0.3962(3) 0.5226(3) 0.0469(9) Uani 1 1 d . . . . .
F2 F 0.6741(4) 0.4426(3) 0.3809(3) 0.0449(9) Uani 1 1 d . . . . .
F3 F 0.1507(6) 0.2041(6) 0.2461(5) 0.0406(16) Uani 0.5 1 d . . P A 1
F4 F 0.0001(5) -0.0059(4) 0.2748(4) 0.0679(13) Uani 0.5 1 d . . P A 1
O1 O 0.0001(5) -0.0059(4) 0.2748(4) 0.0679(13) Uani 0.5 1 d . . P A 2
F5 F 1.0461(4) 0.1490(4) 0.4888(3) 0.0680(12) Uani 1 1 d . . . . .
F6 F 1.2988(4) 0.2636(5) 0.5765(4) 0.0716(13) Uani 1 1 d . . . . .
F7 F 1.3558(4) 0.3866(4) 0.7706(3) 0.0618(11) Uani 1 1 d . . . . .
F8 F 1.1577(4) 0.3980(4) 0.8769(3) 0.0717(13) Uani 1 1 d . . . . .
F9 F 0.9053(4) 0.2836(4) 0.7903(3) 0.0574(11) Uani 1 1 d . . . . .
F10 F 0.3639(5) 0.4390(3) 0.4254(3) 0.0643(12) Uani 1 1 d . . . . .
F11 F 0.3097(5) 0.5957(4) 0.2872(4) 0.0742(14) Uani 1 1 d . . . . .
F12 F 0.3273(4) 0.5634(4) 0.0777(4) 0.0666(12) Uani 1 1 d . . . . .
F13 F 0.4043(5) 0.3742(4) 0.0086(3) 0.0673(12) Uani 1 1 d . . . . .
F14 F 0.4538(4) 0.2168(3) 0.1465(3) 0.0556(10) Uani 1 1 d . . . . .
C1 C 0.8272(5) 0.1492(5) 0.5911(4) 0.0314(12) Uani 1 1 d . . . . .
C2 C 0.7455(6) 0.2079(4) 0.5278(4) 0.0314(12) Uani 1 1 d . . . . .
C3 C 0.7841(6) 0.3235(5) 0.4945(4) 0.0346(13) Uani 1 1 d . . . . .
C4 C 0.6767(6) 0.3444(4) 0.4294(4) 0.0336(12) Uani 1 1 d . . . . .
C5 C 0.5681(6) 0.2456(4) 0.4234(4) 0.0300(11) Uani 1 1 d . . . . .
C6 C 0.4377(6) 0.2325(4) 0.3633(4) 0.0313(12) Uani 1 1 d . . . . .
C7 C 0.3326(5) 0.1370(5) 0.3610(4) 0.0314(12) Uani 1 1 d . . . . .
C8A C 0.2037(5) 0.1303(4) 0.3012(4) 0.0451(12) Uani 0.5 1 d . . P A 1
C9A C 0.1245(5) 0.0233(5) 0.3154(4) 0.0347(12) Uani 0.5 1 d . . P A 1
O2 O 0.2037(5) 0.1303(4) 0.3012(4) 0.0451(12) Uani 0.5 1 d . . P A 2
C9B C 0.1245(5) 0.0233(5) 0.3154(4) 0.0347(12) Uani 0.5 1 d . . P A 2
C10 C 0.7896(5) 0.0343(5) 0.6178(4) 0.0309(12) Uani 1 1 d . . . . .
C11 C 0.9690(6) 0.2149(5) 0.6370(4) 0.0323(12) Uani 1 1 d . . . . .
C12 C 1.0710(6) 0.2113(5) 0.5849(5) 0.0414(14) Uani 1 1 d . . . . .
C13 C 1.2020(6) 0.2691(6) 0.6286(5) 0.0444(15) Uani 1 1 d . . . . .
C14 C 1.2304(6) 0.3309(5) 0.7266(5) 0.0432(15) Uani 1 1 d . . . . .
C15 C 1.1289(7) 0.3365(5) 0.7816(5) 0.0454(15) Uani 1 1 d . . . . .
C16 C 1.0015(6) 0.2788(5) 0.7358(5) 0.0378(13) Uani 1 1 d . . . . .
C17 C 0.4120(6) 0.3236(5) 0.2903(4) 0.0332(12) Uani 1 1 d . . . . .
C18 C 0.3741(7) 0.4211(5) 0.3231(5) 0.0410(14) Uani 1 1 d . . . . .
C19 C 0.3461(7) 0.5019(5) 0.2520(5) 0.0453(15) Uani 1 1 d . . . . .
C20 C 0.3546(6) 0.4867(5) 0.1472(5) 0.0464(16) Uani 1 1 d . . . . .
C21 C 0.3938(7) 0.3909(6) 0.1113(5) 0.0442(15) Uani 1 1 d . . . . .
C22 C 0.4202(6) 0.3113(5) 0.1832(5) 0.0372(13) Uani 1 1 d . . . . .
C23 C 0.5458(8) 0.1296(6) 0.7404(6) 0.0579(18) Uani 1 1 d . . . . .
H23A H 0.6280 0.1640 0.7209 0.069 Uiso 1 1 calc R U . . .
C24 C 0.5323(10) 0.1546(8) 0.8440(7) 0.077(2) Uani 1 1 d . . . . .
H24A H 0.6051 0.2021 0.8945 0.093 Uiso 1 1 calc R U . . .
C25 C 0.4167(11) 0.1122(9) 0.8737(8) 0.084(3) Uani 1 1 d . . . . .
H25A H 0.4037 0.1283 0.9444 0.101 Uiso 1 1 calc R U . . .
C26 C 0.3182(10) 0.0440(9) 0.7959(8) 0.083(3) Uani 1 1 d . . . . .
H26A H 0.2334 0.0129 0.8124 0.100 Uiso 1 1 calc R U . . .
C27 C 0.3390(8) 0.0196(7) 0.6946(6) 0.0598(19) Uani 1 1 d . . . . .
H27A H 0.2685 -0.0292 0.6431 0.072 Uiso 1 1 calc R U . . .
Cl1 Cl 0.9853(4) 0.3748(3) 0.0716(3) 0.1174(11) Uani 1 1 d . . . . .
Cl2 Cl 0.9917(4) 0.4040(3) 0.2955(3) 0.1165(11) Uani 1 1 d . . . . .
Cl3 Cl 0.7527(4) 0.2801(4) 0.1544(3) 0.1486(16) Uani 1 1 d . . . . .
C28 C 0.9256(14) 0.3164(12) 0.1797(10) 0.116(4) Uani 1 1 d . . . . .
H28A H 0.9549 0.2423 0.1898 0.140 Uiso 1 1 calc R U . . .
N4 N 1.1011(8) 0.1325(6) 0.9811(5) 0.0657(17) Uiso 1 1 d . . . . .
C30 C 0.8253(8) 0.0437(7) 0.9366(6) 0.0583(18) Uiso 1 1 d . . . . .
H30A H 0.7866 0.0011 0.9922 0.087 Uiso 1 1 calc R U . . .
H30B H 0.7870 0.1110 0.9229 0.087 Uiso 1 1 calc R U . . .
H30C H 0.8055 -0.0076 0.8700 0.087 Uiso 1 1 calc R U . . .
C29 C 0.9958(16) 0.0908(13) 0.9802(12) 0.125(4) Uiso 1 1 d . . . . .

loop_
_atom_site_aniso_label
_atom_site_aniso_U_11
_atom_site_aniso_U_22
_atom_site_aniso_U_33
_atom_site_aniso_U_23
_atom_site_aniso_U_13
_atom_site_aniso_U_12
Zn1 0.0293(6) 0.0310(5) 0.0604(7) 0.0152(4) -0.0054(4) 0.0000(4)
N1 0.029(2) 0.029(2) 0.030(2) 0.0021(18) 0.0012(18) 0.0033(19)
N2 0.034(3) 0.030(2) 0.029(2) 0.0017(18) 0.0012(19) 0.005(2)
N3 0.046(3) 0.043(3) 0.044(3) 0.003(2) 0.005(2) 0.006(2)
F1 0.040(2) 0.0365(18) 0.051(2) 0.0097(15) -0.0019(16) -0.0097(15)
F2 0.046(2) 0.0305(17) 0.051(2) 0.0151(14) 0.0034(16) -0.0011(15)
F3 0.026(3) 0.045(4) 0.050(4) 0.022(3) -0.005(3) 0.016(3)
F4 0.046(3) 0.077(3) 0.072(3) 0.008(2) -0.011(2) 0.017(2)
O1 0.046(3) 0.077(3) 0.072(3) 0.008(2) -0.011(2) 0.017(2)
F5 0.060(3) 0.088(3) 0.050(2) -0.015(2) 0.023(2) 0.002(2)
F6 0.042(2) 0.104(4) 0.072(3) 0.022(2) 0.028(2) 0.009(2)
F7 0.029(2) 0.067(3) 0.074(3) 0.022(2) -0.0068(18) -0.0075(18)
F8 0.054(3) 0.084(3) 0.057(2) -0.029(2) -0.010(2) -0.001(2)
F9 0.035(2) 0.082(3) 0.050(2) -0.021(2) 0.0095(17) 0.0075(19)
F10 0.106(4) 0.051(2) 0.049(2) 0.0072(17) 0.027(2) 0.034(2)
F11 0.100(4) 0.048(2) 0.093(3) 0.022(2) 0.030(3) 0.043(2)
F12 0.067(3) 0.056(2) 0.076(3) 0.040(2) 0.003(2) 0.018(2)
F13 0.083(3) 0.083(3) 0.037(2) 0.0226(19) 0.012(2) 0.019(2)
F14 0.080(3) 0.054(2) 0.0403(19) 0.0023(16) 0.0149(18) 0.029(2)
C1 0.028(3) 0.035(3) 0.027(3) 0.000(2) 0.001(2) 0.001(2)
C2 0.035(3) 0.029(3) 0.027(3) 0.001(2) 0.002(2) 0.003(2)
C3 0.036(3) 0.031(3) 0.029(3) 0.001(2) 0.002(2) -0.005(2)
C4 0.040(3) 0.026(3) 0.032(3) 0.005(2) 0.003(2) 0.004(2)
C5 0.036(3) 0.028(3) 0.024(2) 0.003(2) 0.005(2) 0.006(2)
C6 0.036(3) 0.027(3) 0.030(3) 0.004(2) 0.006(2) 0.006(2)
C7 0.029(3) 0.033(3) 0.030(3) 0.003(2) 0.002(2) 0.006(2)
C8A 0.046(3) 0.045(3) 0.043(3) 0.009(2) 0.002(2) 0.013(2)
C9A 0.025(3) 0.043(3) 0.032(3) 0.002(2) -0.001(2) 0.005(2)
O2 0.046(3) 0.045(3) 0.043(3) 0.009(2) 0.002(2) 0.013(2)
C9B 0.025(3) 0.043(3) 0.032(3) 0.002(2) -0.001(2) 0.005(2)
C10 0.027(3) 0.033(3) 0.028(3) 0.003(2) 0.001(2) 0.002(2)
C11 0.029(3) 0.032(3) 0.032(3) 0.004(2) 0.003(2) 0.001(2)
C12 0.043(4) 0.043(3) 0.034(3) 0.004(2) 0.008(3) 0.002(3)
C13 0.030(3) 0.052(4) 0.053(4) 0.019(3) 0.017(3) 0.004(3)
C14 0.026(3) 0.041(3) 0.053(4) 0.020(3) -0.004(3) -0.003(3)
C15 0.042(4) 0.041(3) 0.043(3) -0.003(3) -0.004(3) 0.001(3)
C16 0.026(3) 0.042(3) 0.040(3) 0.000(2) 0.001(2) 0.003(2)
C17 0.032(3) 0.035(3) 0.030(3) 0.006(2) 0.000(2) 0.007(2)
C18 0.050(4) 0.037(3) 0.038(3) 0.008(2) 0.013(3) 0.012(3)
C19 0.047(4) 0.032(3) 0.058(4) 0.011(3) 0.008(3) 0.012(3)
C20 0.039(4) 0.042(3) 0.054(4) 0.022(3) 0.000(3) 0.005(3)
C21 0.045(4) 0.052(4) 0.032(3) 0.014(3) 0.004(3) 0.005(3)
C22 0.036(3) 0.036(3) 0.039(3) 0.006(2) 0.004(2) 0.009(3)
C23 0.060(5) 0.050(4) 0.054(4) -0.010(3) 0.016(3) -0.006(3)
C24 0.080(6) 0.084(6) 0.059(5) -0.018(4) 0.010(4) 0.009(5)
C25 0.080(7) 0.101(7) 0.066(5) -0.010(5) 0.019(5) 0.009(6)
C26 0.064(6) 0.107(7) 0.076(6) -0.002(5) 0.032(5) 0.002(5)
C27 0.048(4) 0.073(5) 0.053(4) -0.009(3) 0.011(3) 0.005(4)
Cl1 0.122(3) 0.146(3) 0.099(2) 0.0170(19) 0.0538(19) 0.035(2)
Cl2 0.114(2) 0.127(2) 0.0959(19) -0.0253(17) 0.0286(17) 0.0048(19)
Cl3 0.094(2) 0.179(4) 0.145(3) -0.025(3) 0.035(2) -0.025(2)
C28 0.120(10) 0.113(9) 0.102(8) -0.012(7) 0.034(7) -0.007(8)

loop_
_atom_type_symbol
_atom_type_description
_atom_type_scat_dispersion_real
_atom_type_scat_dispersion_imag
_atom_type_scat_source
C C 0.0033 0.0016 'International Tables Vol C Tables 4.2.6.8 and 6.1.1.4'
H H 0.0000 0.0000 'International Tables Vol C Tables 4.2.6.8 and 6.1.1.4'
Cl Cl 0.1484 0.1585 'International Tables Vol C Tables 4.2.6.8 and 6.1.1.4'
F F 0.0171 0.0103 'International Tables Vol C Tables 4.2.6.8 and 6.1.1.4'
N N 0.0061 0.0033 'International Tables Vol C Tables 4.2.6.8 and 6.1.1.4'
O O 0.0106 0.0060 'International Tables Vol C Tables 4.2.6.8 and 6.1.1.4'
Zn Zn 0.2839 1.4301 'International Tables Vol C Tables 4.2.6.8 and 6.1.1.4'

loop_
_geom_angle_atom_site_label_1
_geom_angle_atom_site_label_2
_geom_angle_atom_site_label_3
_geom_angle
_geom_angle_site_symmetry_1
_geom_angle_site_symmetry_3
N2 Zn1 N2 180.0 2_656 .
N2 Zn1 N1 90.50(18) 2_656 2_656
N2 Zn1 N1 89.50(18) . 2_656
N2 Zn1 N1 89.50(18) 2_656 .
N2 Zn1 N1 90.50(18) . .
N1 Zn1 N1 180.0 2_656 .
N2 Zn1 N3 86.73(18) 2_656 .
N2 Zn1 N3 93.28(18) . .
N1 Zn1 N3 87.55(18) 2_656 .
N1 Zn1 N3 92.45(18) . .
N2 Zn1 N3 93.27(18) 2_656 2_656
N2 Zn1 N3 86.73(18) . 2_656
N1 Zn1 N3 92.45(18) 2_656 2_656
N1 Zn1 N3 87.55(18) . 2_656
N3 Zn1 N3 180.0 . 2_656
C5 N1 C2 107.9(4) . .
C5 N1 Zn1 125.8(4) . .
C2 N1 Zn1 126.2(3) . .
C10 N2 C7 108.4(4) 2_656 .
C10 N2 Zn1 126.8(3) 2_656 .
C7 N2 Zn1 124.5(4) . .
C23 N3 C27 116.5(6) . .
C23 N3 Zn1 121.1(5) . .
C27 N3 Zn1 121.9(4) . .
C2 C1 C10 125.9(5) . .
C2 C1 C11 117.5(5) . .
C10 C1 C11 116.6(5) . .
N1 C2 C1 125.4(5) . .
N1 C2 C3 107.9(5) . .
C1 C2 C3 126.7(5) . .
F1 C3 C4 126.3(5) . .
F1 C3 C2 126.3(5) . .
C4 C3 C2 107.5(5) . .
F2 C4 C3 125.1(5) . .
F2 C4 C5 126.8(5) . .
C3 C4 C5 108.1(5) . .
N1 C5 C6 125.3(5) . .
N1 C5 C4 108.6(5) . .
C6 C5 C4 126.1(5) . .
C7 C6 C5 125.1(5) . .
C7 C6 C17 116.7(5) . .
C5 C6 C17 118.0(5) . .
N2 C7 C6 128.4(5) . .
N2 C7 C8A 109.3(5) . .
C6 C7 C8A 122.3(5) . .
F3 C8A C9A 119.8(5) . .
F3 C8A C7 132.9(5) . .
C9A C8A C7 107.2(4) . .
F4 C9A C8A 121.8(5) . .
F4 C9A C10 132.2(6) . 2_656
C8A C9A C10 105.9(5) . 2_656
N2 C10 C1 126.2(5) 2_656 .
N2 C10 C9B 109.1(5) 2_656 2_656
C1 C10 C9B 124.6(5) . 2_656
N2 C10 C9A 109.1(5) 2_656 2_656
C1 C10 C9A 124.6(5) . 2_656
C12 C11 C16 117.1(5) . .
C12 C11 C1 122.2(5) . .
C16 C11 C1 120.7(5) . .
F5 C12 C11 120.0(5) . .
F5 C12 C13 117.8(6) . .
C11 C12 C13 122.1(6) . .
F6 C13 C14 120.1(6) . .
F6 C13 C12 120.7(6) . .
C14 C13 C12 119.2(6) . .
F7 C14 C13 120.3(6) . .
F7 C14 C15 119.5(6) . .
C13 C14 C15 120.2(5) . .
F8 C15 C16 121.4(6) . .
F8 C15 C14 119.7(6) . .
C16 C15 C14 118.9(6) . .
F9 C16 C15 118.2(5) . .
F9 C16 C11 119.2(5) . .
C15 C16 C11 122.5(6) . .
C18 C17 C22 116.3(5) . .
C18 C17 C6 123.1(5) . .
C22 C17 C6 120.6(5) . .
F10 C18 C17 119.8(5) . .
F10 C18 C19 118.6(5) . .
C17 C18 C19 121.5(6) . .
F11 C19 C20 119.8(5) . .
F11 C19 C18 119.7(6) . .
C20 C19 C18 120.6(6) . .
F12 C20 C19 121.2(6) . .
F12 C20 C21 119.0(6) . .
C19 C20 C21 119.8(5) . .
F13 C21 C22 120.3(6) . .
F13 C21 C20 121.1(5) . .
C22 C21 C20 118.6(6) . .
F14 C22 C21 118.0(5) . .
F14 C22 C17 118.8(5) . .
C21 C22 C17 123.2(5) . .
N3 C23 C24 124.3(8) . .
C25 C24 C23 119.9(8) . .
C24 C25 C26 115.9(9) . .
C25 C26 C27 121.5(9) . .
N3 C27 C26 121.8(7) . .
Cl2 C28 Cl1 112.0(7) . .
Cl2 C28 Cl3 111.9(8) . .
Cl1 C28 Cl3 111.6(8) . .
N4 C29 C30 160.6(13) . .

loop_
_geom_bond_atom_site_label_1
_geom_bond_atom_site_label_2
_geom_bond_distance
_geom_bond_site_symmetry_2
Zn1 N2 2.055(4) 2_656
Zn1 N2 2.055(4) .
Zn1 N1 2.068(4) 2_656
Zn1 N1 2.068(4) .
Zn1 N3 2.383(5) .
Zn1 N3 2.383(5) 2_656
N1 C5 1.369(7) .
N1 C2 1.380(7) .
N2 C10 1.350(7) 2_656
N2 C7 1.357(7) .
N3 C23 1.304(9) .
N3 C27 1.311(9) .
F1 C3 1.333(6) .
F2 C4 1.341(6) .
F3 C8A 1.301(7) .
F4 C9A 1.275(7) .
F5 C12 1.348(7) .
F6 C13 1.326(7) .
F7 C14 1.337(7) .
F8 C15 1.331(7) .
F9 C16 1.338(7) .
F10 C18 1.333(7) .
F11 C19 1.342(7) .
F12 C20 1.332(7) .
F13 C21 1.336(7) .
F14 C22 1.340(7) .
C1 C2 1.388(8) .
C1 C10 1.404(8) .
C1 C11 1.510(7) .
C2 C3 1.441(8) .
C3 C4 1.347(8) .
C4 C5 1.425(8) .
C5 C6 1.411(8) .
C6 C7 1.385(8) .
C6 C17 1.488(7) .
C7 C8A 1.408(7) .
C8A C9A 1.388(8) .
C9A C10 1.429(7) 2_656
C10 N2 1.351(7) 2_656
C10 C9B 1.429(7) 2_656
C10 C9A 1.429(7) 2_656
C11 C12 1.368(9) .
C11 C16 1.379(8) .
C12 C13 1.389(9) .
C13 C14 1.360(10) .
C14 C15 1.393(10) .
C15 C16 1.364(8) .
C17 C18 1.379(8) .
C17 C22 1.380(8) .
C18 C19 1.383(8) .
C19 C20 1.355(10) .
C20 C21 1.382(9) .
C21 C22 1.375(8) .
C23 C24 1.375(11) .
C24 C25 1.335(13) .
C25 C26 1.366(13) .
C26 C27 1.372(11) .
Cl1 C28 1.717(13) .
Cl2 C28 1.696(12) .
Cl3 C28 1.737(14) .
N4 C29 1.103(16) .
C30 C29 1.728(17) .
